data_2014616
loop_
_publ_author_name
'Santos, Joab S.'
'Doriguetto, Ant\^onio C.'
'Fernandes, Nelson G.'

_publ_section_title
;
 Magnesium aluminium chromite
;
_journal_issue 3
_journal_name_full 'Acta Crystallographica Section C'
_journal_page_first i27
_journal_page_last i28
_journal_paper_doi 10.1107/S0108270105000338
_journal_volume 61
_journal_year 2005
_chemical_formula_iupac 'Al0.41 Cr1.42 Fe0.65 Mg0.40 O4.00'
_chemical_formula_moiety 'Al0.41 Cr1.42 Fe0.65 Mg0.40 O4.00'
_chemical_formula_sum 'Al0.41 Cr1.42 Fe0.65 Mg0.4 O4'
_chemical_formula_weight 194.94
_chemical_name_common 'magnesium aluminum iron chromite'
_space_group_IT_number 227
_symmetry_cell_setting cubic
_symmetry_space_group_name_Hall '-F 4vw 2vw 3'
_symmetry_space_group_name_H-M 'F d -3 m :2'
_atom_sites_solution_primary heavy
_atom_sites_solution_secondary difmap
_cell_angle_alpha 90.00
_cell_angle_beta 90.00
_cell_angle_gamma 90.00
_cell_formula_units_Z 8
_cell_length_a 8.31058(5)
_cell_length_b 8.31058(5)
_cell_length_c 8.31058(5)
_cell_measurement_reflns_used 98
_cell_measurement_temperature 298.0(10)
_cell_measurement_theta_max 32.75
_cell_measurement_theta_min 20.00
_cell_volume 573.976(6)
_computing_cell_refinement XSCANS
_computing_data_collection 'XSCANS (Siemens, 1991)'
_computing_data_reduction XSCANS
_computing_molecular_graphics 'Ortep-3 (Farrugia, 1997)'
_computing_publication_material 'PLATON (Spek, 2003)'
_computing_structure_refinement 'SHELXL97 (Sheldrick, 1997)'
_computing_structure_solution 'SHELXTL-PC (Sheldrick, 1990)'
_diffrn_ambient_temperature 298.0(10)
_diffrn_measured_fraction_theta_full 0.00
_diffrn_measured_fraction_theta_max 1.00
_diffrn_measurement_device 'Siemens P4'
_diffrn_measurement_method \q/2\q
_diffrn_radiation_monochromator graphite
_diffrn_radiation_source 'Fine-focus sealed X-ray tube'
_diffrn_radiation_type MoK\a
_diffrn_radiation_wavelength 0.71073
_diffrn_reflns_av_R_equivalents 0.0489
_diffrn_reflns_av_sigmaI/netI 0.0154
_diffrn_reflns_limit_h_max 19
_diffrn_reflns_limit_h_min -1
_diffrn_reflns_limit_k_max 19
_diffrn_reflns_limit_k_min -19
_diffrn_reflns_limit_l_max 19
_diffrn_reflns_limit_l_min -19
_diffrn_reflns_number 5083
_diffrn_reflns_theta_full 0.50
_diffrn_reflns_theta_max 56.35
_diffrn_reflns_theta_min 4.25
_diffrn_standards_decay_% 0.5
_diffrn_standards_interval_count 297
_diffrn_standards_number 3
_exptl_absorpt_coefficient_mu 8.668
_exptl_absorpt_correction_T_max 0.445
_exptl_absorpt_correction_T_min 0.385
_exptl_absorpt_correction_type analytical
_exptl_absorpt_process_details '(Lundgren, 1982)'
_exptl_crystal_colour black
_exptl_crystal_density_diffrn 4.512
_exptl_crystal_density_method 'not measured'
_exptl_crystal_description Octahedron
_exptl_crystal_F_000 746
_exptl_crystal_size_max 0.065
_exptl_crystal_size_mid 0.065
_exptl_crystal_size_min 0.065
_refine_diff_density_max 0.961
_refine_diff_density_min -0.693
_refine_ls_extinction_coef 0.0152(10)
_refine_ls_extinction_expression Fc^*^=kFc[1+0.001xFc^2^\l^3^/sin(2\q)]^-1/4^
_refine_ls_extinction_method SHELXL97
_refine_ls_goodness_of_fit_ref 1.402
_refine_ls_matrix_type full
_refine_ls_number_parameters 14
_refine_ls_number_reflns 220
_refine_ls_number_restraints 2
_refine_ls_restrained_S_all 1.395
_refine_ls_R_factor_all 0.0155
_refine_ls_R_factor_gt 0.0151
_refine_ls_shift/su_max 0.000
_refine_ls_shift/su_mean 0.000
_refine_ls_structure_factor_coef Fsqd
_refine_ls_weighting_details 'calc w=1/[\s^2^(Fo^2^)+(0.0138P)^2^+0.6778P] where P=(Fo^2^+2Fc^2^)/3'
_refine_ls_weighting_scheme calc
_refine_ls_wR_factor_gt 0.0407
_refine_ls_wR_factor_ref 0.0408
_reflns_number_gt 219
_reflns_number_total 220
_reflns_threshold_expression I>2\s(I)
_cod_data_source_file bc1063.cif
_cod_data_source_block I
_cod_depositor_comments
;
The following automatic conversions were performed:

'_exptl_absorpt_correction_type' value 'Analytical' changed to
'analytical' according to
/home/saulius/struct/CIF-dictionaries/cif_core.dic dictionary named
'cif_core.dic' version 2.4.1 from 2010-06-29.

Automatic conversion script
Id: cif_fix_values 1715 2011-07-08 13:25:40Z adriana 
;
_cod_original_sg_symbol_H-M 'F d -3 m'
_cod_original_formula_sum 'Al0.41 Cr1.42 Fe0.65 Mg0.40 O4.00'
_cod_database_code 2014616
_cod_database_fobs_code 2014616

loop_
_symmetry_equiv_pos_as_xyz
'x, y, z'
'x, -y+1/4, -z+1/4'
'-x+3/4, -y+1/4, z+1/2'
'-x+3/4, y, -z+3/4'
'-y, x+1/4, z+1/4'
'y+3/4, x+1/4, -z+1/2'
'y+3/4, -x, z+3/4'
'-y, -x, -z'
'y, z, x'
'-y+3/4, -z+1/4, x+1/2'
'y, -z+1/4, -x+1/4'
'-y+3/4, z, -x+3/4'
'-z, y+1/4, x+1/4'
'-z, -y, -x'
'z+3/4, -y, x+3/4'
'z+3/4, y+1/4, -x+1/2'
'z, x, y'
'-z+1/4, x+1/2, -y+3/4'
'-z+1/4, -x+1/4, y'
'z, -x+3/4, -y+3/4'
'-x, -z, -y'
'-x, z+3/4, y+3/4'
'x+1/4, -z+1/2, y+3/4'
'x+3/4, z+1/4, -y+1/2'
'x, y+1/2, z+1/2'
'x, -y+3/4, -z+3/4'
'-x+3/4, -y+3/4, z+1'
'-x+3/4, y+1/2, -z+5/4'
'-y, x+3/4, z+3/4'
'y+3/4, x+3/4, -z+1'
'y+3/4, -x+1/2, z+5/4'
'-y, -x+1/2, -z+1/2'
'y, z+1/2, x+1/2'
'-y+3/4, -z+3/4, x+1'
'y, -z+3/4, -x+3/4'
'-y+3/4, z+1/2, -x+5/4'
'-z, y+3/4, x+3/4'
'-z, -y+1/2, -x+1/2'
'z+3/4, -y+1/2, x+5/4'
'z+3/4, y+3/4, -x+1'
'z, x+1/2, y+1/2'
'-z+1/4, x+1, -y+5/4'
'-z+1/4, -x+3/4, y+1/2'
'z, -x+5/4, -y+5/4'
'-x, -z+1/2, -y+1/2'
'-x, z+5/4, y+5/4'
'x+1/4, -z+1, y+5/4'
'x+3/4, z+3/4, -y+1'
'x+1/2, y, z+1/2'
'x+1/2, -y+1/4, -z+3/4'
'-x+5/4, -y+1/4, z+1'
'-x+5/4, y, -z+5/4'
'-y+1/2, x+1/4, z+3/4'
'y+5/4, x+1/4, -z+1'
'y+5/4, -x, z+5/4'
'-y+1/2, -x, -z+1/2'
'y+1/2, z, x+1/2'
'-y+5/4, -z+1/4, x+1'
'y+1/2, -z+1/4, -x+3/4'
'-y+5/4, z, -x+5/4'
'-z+1/2, y+1/4, x+3/4'
'-z+1/2, -y, -x+1/2'
'z+5/4, -y, x+5/4'
'z+5/4, y+1/4, -x+1'
'z+1/2, x, y+1/2'
'-z+3/4, x+1/2, -y+5/4'
'-z+3/4, -x+1/4, y+1/2'
'z+1/2, -x+3/4, -y+5/4'
'-x+1/2, -z, -y+1/2'
'-x+1/2, z+3/4, y+5/4'
'x+3/4, -z+1/2, y+5/4'
'x+5/4, z+1/4, -y+1'
'x+1/2, y+1/2, z'
'x+1/2, -y+3/4, -z+1/4'
'-x+5/4, -y+3/4, z+1/2'
'-x+5/4, y+1/2, -z+3/4'
'-y+1/2, x+3/4, z+1/4'
'y+5/4, x+3/4, -z+1/2'
'y+5/4, -x+1/2, z+3/4'
'-y+1/2, -x+1/2, -z'
'y+1/2, z+1/2, x'
'-y+5/4, -z+3/4, x+1/2'
'y+1/2, -z+3/4, -x+1/4'
'-y+5/4, z+1/2, -x+3/4'
'-z+1/2, y+3/4, x+1/4'
'-z+1/2, -y+1/2, -x'
'z+5/4, -y+1/2, x+3/4'
'z+5/4, y+3/4, -x+1/2'
'z+1/2, x+1/2, y'
'-z+3/4, x+1, -y+3/4'
'-z+3/4, -x+3/4, y'
'z+1/2, -x+5/4, -y+3/4'
'-x+1/2, -z+1/2, -y'
'-x+1/2, z+5/4, y+3/4'
'x+3/4, -z+1, y+3/4'
'x+5/4, z+3/4, -y+1/2'
'-x, -y, -z'
'-x, y-1/4, z-1/4'
'x-3/4, y-1/4, -z-1/2'
'x-3/4, -y, z-3/4'
'y, -x-1/4, -z-1/4'
'-y-3/4, -x-1/4, z-1/2'
'-y-3/4, x, -z-3/4'
'y, x, z'
'-y, -z, -x'
'y-3/4, z-1/4, -x-1/2'
'-y, z-1/4, x-1/4'
'y-3/4, -z, x-3/4'
'z, -y-1/4, -x-1/4'
'z, y, x'
'-z-3/4, y, -x-3/4'
'-z-3/4, -y-1/4, x-1/2'
'-z, -x, -y'
'z-1/4, -x-1/2, y-3/4'
'z-1/4, x-1/4, -y'
'-z, x-3/4, y-3/4'
'x, z, y'
'x, -z-3/4, -y-3/4'
'-x-1/4, z-1/2, -y-3/4'
'-x-3/4, -z-1/4, y-1/2'
'-x, -y+1/2, -z+1/2'
'-x, y+1/4, z+1/4'
'x-3/4, y+1/4, -z'
'x-3/4, -y+1/2, z-1/4'
'y, -x+1/4, -z+1/4'
'-y-3/4, -x+1/4, z'
'-y-3/4, x+1/2, -z-1/4'
'y, x+1/2, z+1/2'
'-y, -z+1/2, -x+1/2'
'y-3/4, z+1/4, -x'
'-y, z+1/4, x+1/4'
'y-3/4, -z+1/2, x-1/4'
'z, -y+1/4, -x+1/4'
'z, y+1/2, x+1/2'
'-z-3/4, y+1/2, -x-1/4'
'-z-3/4, -y+1/4, x'
'-z, -x+1/2, -y+1/2'
'z-1/4, -x, y-1/4'
'z-1/4, x+1/4, -y+1/2'
'-z, x-1/4, y-1/4'
'x, z+1/2, y+1/2'
'x, -z-1/4, -y-1/4'
'-x-1/4, z, -y-1/4'
'-x-3/4, -z+1/4, y'
'-x+1/2, -y, -z+1/2'
'-x+1/2, y-1/4, z+1/4'
'x-1/4, y-1/4, -z'
'x-1/4, -y, z-1/4'
'y+1/2, -x-1/4, -z+1/4'
'-y-1/4, -x-1/4, z'
'-y-1/4, x, -z-1/4'
'y+1/2, x, z+1/2'
'-y+1/2, -z, -x+1/2'
'y-1/4, z-1/4, -x'
'-y+1/2, z-1/4, x+1/4'
'y-1/4, -z, x-1/4'
'z+1/2, -y-1/4, -x+1/4'
'z+1/2, y, x+1/2'
'-z-1/4, y, -x-1/4'
'-z-1/4, -y-1/4, x'
'-z+1/2, -x, -y+1/2'
'z+1/4, -x-1/2, y-1/4'
'z+1/4, x-1/4, -y+1/2'
'-z+1/2, x-3/4, y-1/4'
'x+1/2, z, y+1/2'
'x+1/2, -z-3/4, -y-1/4'
'-x+1/4, z-1/2, -y-1/4'
'-x-1/4, -z-1/4, y'
'-x+1/2, -y+1/2, -z'
'-x+1/2, y+1/4, z-1/4'
'x-1/4, y+1/4, -z-1/2'
'x-1/4, -y+1/2, z-3/4'
'y+1/2, -x+1/4, -z-1/4'
'-y-1/4, -x+1/4, z-1/2'
'-y-1/4, x+1/2, -z-3/4'
'y+1/2, x+1/2, z'
'-y+1/2, -z+1/2, -x'
'y-1/4, z+1/4, -x-1/2'
'-y+1/2, z+1/4, x-1/4'
'y-1/4, -z+1/2, x-3/4'
'z+1/2, -y+1/4, -x-1/4'
'z+1/2, y+1/2, x'
'-z-1/4, y+1/2, -x-3/4'
'-z-1/4, -y+1/4, x-1/2'
'-z+1/2, -x+1/2, -y'
'z+1/4, -x, y-3/4'
'z+1/4, x+1/4, -y'
'-z+1/2, x-1/4, y-3/4'
'x+1/2, z+1/2, y'
'x+1/2, -z-1/4, -y-3/4'
'-x+1/4, z, -y-3/4'
'-x-1/4, -z+1/4, y-1/2'

loop_
_atom_site_label
_atom_site_fract_x
_atom_site_fract_y
_atom_site_fract_z
_atom_site_U_iso_or_equiv
_atom_site_adp_type
_atom_site_calc_flag
_atom_site_refinement_flags
_atom_site_occupancy
_atom_site_disorder_assembly
_atom_site_disorder_group
_atom_site_type_symbol
O 0.26254(5) 0.26254(5) 0.26254(5) 0.00650(14) Uani d S 1 . . O
CrM 0.5000 0.5000 0.5000 0.00477(9) Uani d SP 0.71(3) . . Cr
AlM 0.5000 0.5000 0.5000 0.00477(9) Uani d SP 0.06(3) . . Al
Fe3M 0.5000 0.5000 0.5000 0.00477(9) Uani d SP 0.13(2) . . Fe
Fe2T 0.1250 0.1250 0.1250 0.0062(3) Uani d SP 0.39(4) . . Fe
MgT 0.1250 0.1250 0.1250 0.0062(3) Uani d SP 0.40(11) . . Mg
AlT 0.1250 0.1250 0.1250 0.0062(3) Uani d SP 0.28(5) . . Al

loop_
_atom_site_aniso_label
_atom_site_aniso_U_11
_atom_site_aniso_U_22
_atom_site_aniso_U_33
_atom_site_aniso_U_12
_atom_site_aniso_U_13
_atom_site_aniso_U_23
O 0.00650(14) 0.00650(14) 0.00650(14) -0.00079(9) -0.00079(9) -0.00079(9)
CrM 0.00477(9) 0.00477(9) 0.00477(9) -0.00037(2) -0.00037(2) -0.00037(2)
AlM 0.00477(9) 0.00477(9) 0.00477(9) -0.00037(2) -0.00037(2) -0.00037(2)
Fe3M 0.00477(9) 0.00477(9) 0.00477(9) -0.00037(2) -0.00037(2) -0.00037(2)
Fe2T 0.0062(3) 0.0062(3) 0.0062(3) 0.000 0.000 0.000
MgT 0.0062(3) 0.0062(3) 0.0062(3) 0.000 0.000 0.000
AlT 0.0062(3) 0.0062(3) 0.0062(3) 0.000 0.000 0.000

loop_
_atom_type_symbol
_atom_type_description
_atom_type_scat_dispersion_real
_atom_type_scat_dispersion_imag
_atom_type_scat_source
O O2- 0.011 0.006 'Rez, et al,  (1994). Acta Cryst. A50, 481-497'
Mg Mg2+ 0.049 0.036 'International Tables Vol C Tables 4.2.6.8 and 6.1.1.4'
Al Al3+ 0.064 0.051 'International Tables Vol C Tables 4.2.6.8 and 6.1.1.4'
Cr Cr3+ 0.321 0.624 'International Tables Vol C Tables 4.2.6.8 and 6.1.1.4'
Fe Fe3+ 0.346 0.844 'International Tables Vol C Tables 4.2.6.8 and 6.1.1.4'
Fe Fe2+ 0.346 0.844 'International Tables Vol C Tables 4.2.6.8 and 6.1.1.4'

loop_
_geom_angle_atom_site_label_1
_geom_angle_atom_site_label_2
_geom_angle_atom_site_label_3
_geom_angle_site_symmetry_1
_geom_angle_site_symmetry_3
_geom_angle
_geom_angle_publ_flag
Fe3M O Fe3M 4 27_554 95.87(3) no
Fe3M O Fe3M 4 26 95.87(3) no
Fe3M O Fe3M 27_554 26 95.87(3) no
Fe3M O AlM 27_554 4 95.87(3) no
Fe3M O AlM 26 4 95.87(3) no
Fe3M O CrM 4 26 95.87(3) no
Fe3M O CrM 27_554 26 95.87(3) no
AlM O CrM 4 26 95.87(3) no
Fe3M O CrM 4 27_554 95.87(3) no
Fe3M O CrM 26 27_554 95.87(3) no
AlM O CrM 4 27_554 95.87(3) no
CrM O CrM 26 27_554 95.87(3) no
Fe3M O CrM 27_554 4 95.87(3) no
Fe3M O CrM 26 4 95.87(3) no
CrM O CrM 26 4 95.87(3) no
CrM O CrM 27_554 4 95.87(3) no
Fe3M O AlM 4 26 95.87(3) no
Fe3M O AlM 27_554 26 95.87(3) no
AlM O AlM 4 26 95.87(3) no
CrM O AlM 27_554 26 95.87(3) no
CrM O AlM 4 26 95.87(3) no
Fe3M O AlM 4 27_554 95.87(3) no
Fe3M O AlM 26 27_554 95.87(3) no
AlM O AlM 4 27_554 95.87(3) no
CrM O AlM 26 27_554 95.87(3) no
CrM O AlM 4 27_554 95.87(3) no
AlM O AlM 26 27_554 95.87(3) no
Fe3M O Fe2T 4 . 120.99(2) no
Fe3M O Fe2T 27_554 . 120.99(2) no
Fe3M O Fe2T 26 . 120.99(2) no
AlM O Fe2T 4 . 120.99(2) no
CrM O Fe2T 26 . 120.99(2) no
CrM O Fe2T 27_554 . 120.99(2) no
CrM O Fe2T 4 . 120.99(2) no
AlM O Fe2T 26 . 120.99(2) no
AlM O Fe2T 27_554 . 120.99(2) no
Fe3M O AlT 4 . 120.99(2) no
Fe3M O AlT 27_554 . 120.99(2) no
Fe3M O AlT 26 . 120.99(2) no
AlM O AlT 4 . 120.99(2) no
CrM O AlT 26 . 120.99(2) no
CrM O AlT 27_554 . 120.99(2) no
CrM O AlT 4 . 120.99(2) no
AlM O AlT 26 . 120.99(2) no
AlM O AlT 27_554 . 120.99(2) no
Fe3M O MgT 4 . 120.99(2) no
Fe3M O MgT 27_554 . 120.99(2) no
Fe3M O MgT 26 . 120.99(2) no
AlM O MgT 4 . 120.99(2) no
CrM O MgT 26 . 120.99(2) no
CrM O MgT 27_554 . 120.99(2) no
CrM O MgT 4 . 120.99(2) no
AlM O MgT 26 . 120.99(2) no
AlM O MgT 27_554 . 120.99(2) no
O M O 100_666 122_655 83.81(3) yes
O M O 100_666 27_554 96.19(3) no
O CrM O 122_655 27_554 96.19(3) no
O CrM O 100_666 26 96.19(3) no
O CrM O 122_655 26 180.0 no
O CrM O 27_554 26 83.81(3) no
O M O 100_666 4 180.0 no
O CrM O 122_655 4 96.19(3) no
O CrM O 27_554 4 83.81(3) no
O CrM O 26 4 83.81(3) no
O CrM O 100_666 123_656 83.81(3) no
O CrM O 122_655 123_656 83.81(3) no
O CrM O 27_554 123_656 180.0 no
O CrM O 26 123_656 96.19(3) no
O CrM O 4 123_656 96.19(3) no
O CrM Fe3M 100_666 52 85.73(2) no
O CrM Fe3M 122_655 52 42.066(13) no
O CrM Fe3M 27_554 52 137.934(13) no
O CrM Fe3M 26 52 137.934(13) no
O CrM Fe3M 4 52 94.27(2) no
O CrM Fe3M 123_656 52 42.066(13) no
O CrM CrM 100_666 2_566 42.066(13) no
O CrM CrM 122_655 2_566 85.73(2) no
O CrM CrM 27_554 2_566 137.934(13) no
O CrM CrM 26 2_566 94.27(2) no
O CrM CrM 4 2_566 137.934(13) no
O CrM CrM 123_656 2_566 42.066(13) no
Fe3M CrM CrM 52 2_566 60.0 no
O CrM CrM 100_666 26 137.934(13) no
O CrM CrM 122_655 26 94.27(2) no
O CrM CrM 27_554 26 42.066(13) no
O CrM CrM 26 26 85.73(2) no
O CrM CrM 4 26 42.066(13) no
O CrM CrM 123_656 26 137.934(13) no
Fe3M CrM CrM 52 26 120.0 no
CrM CrM CrM 2_566 26 180.0 no
O CrM CrM 100_666 27_554 137.934(13) no
O CrM CrM 122_655 27_554 137.934(13) no
O CrM CrM 27_554 27_554 85.73(2) no
O CrM CrM 26 27_554 42.066(13) no
O CrM CrM 4 27_554 42.066(13) no
O CrM CrM 123_656 27_554 94.27(2) no
Fe3M CrM CrM 52 27_554 120.0 no
CrM CrM CrM 2_566 27_554 120.0 no
CrM CrM CrM 26 27_554 60.0 no
O CrM CrM 100_666 51_564 42.066(13) no
O CrM CrM 122_655 51_564 42.066(13) no
O CrM CrM 27_554 51_564 94.27(2) no
O CrM CrM 26 51_564 137.934(13) no
O CrM CrM 4 51_564 137.934(13) no
O CrM CrM 123_656 51_564 85.73(2) no
Fe3M CrM CrM 52 51_564 60.0 no
CrM CrM CrM 2_566 51_564 60.0 no
CrM CrM CrM 26 51_564 120.0 no
CrM CrM CrM 27_554 51_564 180.0 no
O CrM CrM 100_666 4 94.27(2) no
O CrM CrM 122_655 4 137.934(13) no
O CrM CrM 27_554 4 42.066(13) no
O CrM CrM 26 4 42.066(13) no
O CrM CrM 4 4 85.73(2) no
O CrM CrM 123_656 4 137.934(13) no
Fe3M CrM CrM 52 4 180.0 no
CrM CrM CrM 2_566 4 120.0 no
CrM CrM CrM 26 4 60.0 no
CrM CrM CrM 27_554 4 60.0 no
CrM CrM CrM 51_564 4 120.0 no
O AlM O 100_666 122_655 83.81(3) no
O AlM O 100_666 27_554 96.19(3) no
O AlM O 122_655 27_554 96.19(3) no
O AlM O 100_666 26 96.19(3) no
O AlM O 122_655 26 180.0 no
O AlM O 27_554 26 83.81(3) no
O AlM O 100_666 4 180.0 no
O AlM O 122_655 4 96.19(3) no
O AlM O 27_554 4 83.81(3) no
O AlM O 26 4 83.81(3) no
O AlM O 100_666 123_656 83.81(3) no
O AlM O 122_655 123_656 83.81(3) no
O AlM O 27_554 123_656 180.0 no
O AlM O 26 123_656 96.19(3) no
O AlM O 4 123_656 96.19(3) no
O AlM Fe3M 100_666 52 85.73(2) no
O AlM Fe3M 122_655 52 42.066(13) no
O AlM Fe3M 27_554 52 137.934(13) no
O AlM Fe3M 26 52 137.934(13) no
O AlM Fe3M 4 52 94.27(2) no
O AlM Fe3M 123_656 52 42.066(13) no
O AlM CrM 100_666 2_566 42.066(13) no
O AlM CrM 122_655 2_566 85.73(2) no
O AlM CrM 27_554 2_566 137.934(13) no
O AlM CrM 26 2_566 94.27(2) no
O AlM CrM 4 2_566 137.934(13) no
O AlM CrM 123_656 2_566 42.066(13) no
Fe3M AlM CrM 52 2_566 60.0 no
O AlM CrM 100_666 26 137.934(13) no
O AlM CrM 122_655 26 94.27(2) no
O AlM CrM 27_554 26 42.066(13) no
O AlM CrM 26 26 85.73(2) no
O AlM CrM 4 26 42.066(13) no
O AlM CrM 123_656 26 137.934(13) no
Fe3M AlM CrM 52 26 120.0 no
CrM AlM CrM 2_566 26 180.0 no
O AlM CrM 100_666 27_554 137.934(13) no
O AlM CrM 122_655 27_554 137.934(13) no
O AlM CrM 27_554 27_554 85.73(2) no
O AlM CrM 26 27_554 42.066(13) no
O AlM CrM 4 27_554 42.066(13) no
O AlM CrM 123_656 27_554 94.27(2) no
Fe3M AlM CrM 52 27_554 120.0 no
CrM AlM CrM 2_566 27_554 120.0 no
CrM AlM CrM 26 27_554 60.0 no
O AlM CrM 100_666 51_564 42.066(13) no
O AlM CrM 122_655 51_564 42.066(13) no
O AlM CrM 27_554 51_564 94.27(2) no
O AlM CrM 26 51_564 137.934(13) no
O AlM CrM 4 51_564 137.934(13) no
O AlM CrM 123_656 51_564 85.73(2) no
Fe3M AlM CrM 52 51_564 60.0 no
CrM AlM CrM 2_566 51_564 60.0 no
CrM AlM CrM 26 51_564 120.0 no
CrM AlM CrM 27_554 51_564 180.0 no
O AlM CrM 100_666 4 94.27(2) no
O AlM CrM 122_655 4 137.934(13) no
O AlM CrM 27_554 4 42.066(13) no
O AlM CrM 26 4 42.066(13) no
O AlM CrM 4 4 85.73(2) no
O AlM CrM 123_656 4 137.934(13) no
Fe3M AlM CrM 52 4 180.0 no
CrM AlM CrM 2_566 4 120.0 no
CrM AlM CrM 26 4 60.0 no
CrM AlM CrM 27_554 4 60.0 no
CrM AlM CrM 51_564 4 120.0 no
O Fe3M O 100_666 122_655 83.81(3) no
O Fe3M O 100_666 27_554 96.19(3) no
O Fe3M O 122_655 27_554 96.19(3) no
O Fe3M O 100_666 26 96.19(3) no
O Fe3M O 122_655 26 180.0 no
O Fe3M O 27_554 26 83.81(3) no
O Fe3M O 100_666 4 180.0 no
O Fe3M O 122_655 4 96.19(3) no
O Fe3M O 27_554 4 83.81(3) no
O Fe3M O 26 4 83.81(3) no
O Fe3M O 100_666 123_656 83.81(3) no
O Fe3M O 122_655 123_656 83.81(3) no
O Fe3M O 27_554 123_656 180.0 no
O Fe3M O 26 123_656 96.19(3) no
O Fe3M O 4 123_656 96.19(3) no
O Fe3M Fe3M 100_666 52 85.73(2) no
O Fe3M Fe3M 122_655 52 42.066(13) no
O Fe3M Fe3M 27_554 52 137.934(13) no
O Fe3M Fe3M 26 52 137.934(13) no
O Fe3M Fe3M 4 52 94.27(2) no
O Fe3M Fe3M 123_656 52 42.066(13) no
O Fe3M CrM 100_666 2_566 42.066(13) no
O Fe3M CrM 122_655 2_566 85.73(2) no
O Fe3M CrM 27_554 2_566 137.934(13) no
O Fe3M CrM 26 2_566 94.27(2) no
O Fe3M CrM 4 2_566 137.934(13) no
O Fe3M CrM 123_656 2_566 42.066(13) no
Fe3M Fe3M CrM 52 2_566 60.0 no
O Fe3M CrM 100_666 26 137.934(13) no
O Fe3M CrM 122_655 26 94.27(2) no
O Fe3M CrM 27_554 26 42.066(13) no
O Fe3M CrM 26 26 85.73(2) no
O Fe3M CrM 4 26 42.066(13) no
O Fe3M CrM 123_656 26 137.934(13) no
Fe3M Fe3M CrM 52 26 120.0 no
CrM Fe3M CrM 2_566 26 180.0 no
O Fe3M CrM 100_666 27_554 137.934(13) no
O Fe3M CrM 122_655 27_554 137.934(13) no
O Fe3M CrM 27_554 27_554 85.73(2) no
O Fe3M CrM 26 27_554 42.066(13) no
O Fe3M CrM 4 27_554 42.066(13) no
O Fe3M CrM 123_656 27_554 94.27(2) no
Fe3M Fe3M CrM 52 27_554 120.0 no
CrM Fe3M CrM 2_566 27_554 120.0 no
CrM Fe3M CrM 26 27_554 60.0 no
O Fe3M CrM 100_666 51_564 42.066(13) no
O Fe3M CrM 122_655 51_564 42.066(13) no
O Fe3M CrM 27_554 51_564 94.27(2) no
O Fe3M CrM 26 51_564 137.934(13) no
O Fe3M CrM 4 51_564 137.934(13) no
O Fe3M CrM 123_656 51_564 85.73(2) no
Fe3M Fe3M CrM 52 51_564 60.0 no
CrM Fe3M CrM 2_566 51_564 60.0 no
CrM Fe3M CrM 26 51_564 120.0 no
CrM Fe3M CrM 27_554 51_564 180.0 no
O Fe3M CrM 100_666 4 94.27(2) no
O Fe3M CrM 122_655 4 137.934(13) no
O Fe3M CrM 27_554 4 42.066(13) no
O Fe3M CrM 26 4 42.066(13) no
O Fe3M CrM 4 4 85.73(2) no
O Fe3M CrM 123_656 4 137.934(13) no
Fe3M Fe3M CrM 52 4 180.0 no
CrM Fe3M CrM 2_566 4 120.0 no
CrM Fe3M CrM 26 4 60.0 no
CrM Fe3M CrM 27_554 4 60.0 no
CrM Fe3M CrM 51_564 4 120.0 no
O Fe2T O . 52_454 109.5 no
O T O . 2 109.5 yes
O Fe2T O 52_454 2 109.5 no
O Fe2T O . 51_454 109.5 no
O Fe2T O 52_454 51_454 109.5 no
O Fe2T O 2 51_454 109.5 no
O MgT O . 52_454 109.5 no
O MgT O . 2 109.5 no
O MgT O 52_454 2 109.5 no
O MgT O . 51_454 109.5 no
O MgT O 52_454 51_454 109.5 no
O MgT O 2 51_454 109.5 no
O MgT MgT . 169 70.5 no
O MgT MgT 52_454 169 70.5 no
O MgT MgT 2 169 70.5 no
O MgT MgT 51_454 169 179.998(10) no
O MgT MgT . 145 70.5 no
O MgT MgT 52_454 145 179.998(10) no
O MgT MgT 2 145 70.5 no
O MgT MgT 51_454 145 70.5 no
MgT MgT MgT 169 145 109.5 no
O MgT MgT . 121 70.5 no
O MgT MgT 52_454 121 70.5 no
O MgT MgT 2 121 179.998(10) no
O MgT MgT 51_454 121 70.5 no
MgT MgT MgT 169 121 109.5 no
MgT MgT MgT 145 121 109.5 no
O MgT MgT . 97 180.000(11) no
O MgT MgT 52_454 97 70.5 no
O MgT MgT 2 97 70.5 no
O MgT MgT 51_454 97 70.5 no
MgT MgT MgT 169 97 109.5 no
MgT MgT MgT 145 97 109.5 no
MgT MgT MgT 121 97 109.5 no
O AlT O . 52_454 109.5 no
O AlT O . 2 109.5 no
O AlT O 52_454 2 109.5 no
O AlT O . 51_454 109.5 no
O AlT O 52_454 51_454 109.5 no
O AlT O 2 51_454 109.5 no

loop_
_geom_bond_atom_site_label_1
_geom_bond_atom_site_label_2
_geom_bond_site_symmetry_2
_geom_bond_distance
_geom_bond_publ_flag
O Fe3M 4 1.9790(4) no
O Fe3M 27_554 1.9790(4) no
O Fe3M 26 1.9790(4) no
O AlM 4 1.9790(4) no
O M 26 1.9790(4) yes
O CrM 27_554 1.9790(4) no
O CrM 4 1.9790(4) no
O AlM 26 1.9790(4) no
O AlM 27_554 1.9790(4) no
O T . 1.9797(8) yes
O AlT . 1.9797(8) no
O MgT . 1.9797(8) no
CrM O 100_666 1.9789(4) no
CrM O 122_655 1.9789(4) no
CrM O 27_554 1.9790(4) no
CrM O 26 1.9790(4) no
CrM O 4 1.9790(4) no
CrM O 123_656 1.9790(4) no
CrM Fe3M 52 2.9382 no
CrM CrM 2_566 2.9382 no
CrM CrM 26 2.9382 no
CrM CrM 27_554 2.9382 no
CrM CrM 51_564 2.9382 no
CrM CrM 4 2.9382 no
AlM O 100_666 1.9789(4) no
AlM O 122_655 1.9789(4) no
AlM O 27_554 1.9790(4) no
AlM O 26 1.9790(4) no
AlM O 4 1.9790(4) no
AlM O 123_656 1.9790(4) no
AlM Fe3M 52 2.9382 no
AlM CrM 2_566 2.9382 no
AlM CrM 26 2.9382 no
AlM CrM 27_554 2.9382 no
AlM CrM 51_564 2.9382 no
AlM CrM 4 2.9382 no
Fe3M O 100_666 1.9789(4) no
Fe3M O 122_655 1.9789(4) no
Fe3M O 27_554 1.9790(4) no
Fe3M O 26 1.9790(4) no
Fe3M O 4 1.9790(4) no
Fe3M O 123_656 1.9790(4) no
Fe3M Fe3M 52 2.9382 no
Fe3M CrM 2_566 2.9382 no
Fe3M CrM 26 2.9382 no
Fe3M CrM 27_554 2.9382 no
Fe3M CrM 51_564 2.9382 no
Fe3M CrM 4 2.9382 no
Fe2T O 52_454 1.9798(8) no
Fe2T O 2 1.9798(8) no
Fe2T O 51_454 1.9798(8) no
MgT O 52_454 1.9798(8) no
MgT O 2 1.9798(8) no
MgT O 51_454 1.9798(8) no
MgT MgT 169 3.5986 no
MgT MgT 145 3.5986 no
MgT MgT 121 3.5986 no
MgT MgT 97 3.5987 no
AlT O 52_454 1.9798(8) no
AlT O 2 1.9798(8) no
AlT O 51_454 1.9798(8) no
